data_7237207
loop_
_publ_author_name
'Wang, Kangcai'
'Chinnam, Ajay Kumar'
'Petrutik, Natan'
'Komarala, Eswaravara Prasadarao'
'Zhang, Qinghua'
'Yan, Qi-Long'
'Dobrovetsky, Roman'
'Gozin, Michael'

_publ_section_title
;
 Iodocuprate-containing ionic liquids as promoters for green propulsion
;
_journal_issue 45
_journal_name_full 'Journal of Materials Chemistry A'
_journal_page_first 22819
_journal_paper_doi 10.1039/C8TA08042A
_journal_volume 6
_journal_year 2018
_chemical_formula_moiety 'Cu I2, C3 H7 N4'
_chemical_formula_sum 'C3 H7 Cu I2 N4'
_chemical_formula_weight 416.47
_space_group_crystal_system monoclinic
_space_group_IT_number 14
_space_group_name_Hall '-P 2yn'
_space_group_name_H-M_alt 'P 1 21/n 1'
_atom_sites_solution_hydrogens mixed
_atom_sites_solution_primary direct
_audit_creation_date 2018-04-18
_audit_creation_method
;
Olex2 1.2-beta
(compiled 2016.07.08 svn.r3312 for OlexSys, GUI svn.r5203)
;
_audit_update_record
;
2018-07-11 deposited with the CCDC.
2018-10-17 downloaded from the CCDC.
;
_cell_angle_alpha 90
_cell_angle_beta 105.771(4)
_cell_angle_gamma 90
_cell_formula_units_Z 4
_cell_length_a 6.7005(13)
_cell_length_b 13.303(3)
_cell_length_c 11.176(3)
_cell_measurement_reflns_used 1040
_cell_measurement_temperature 173
_cell_measurement_theta_max 27.45
_cell_measurement_theta_min 3.06
_cell_volume 958.7(4)
_computing_cell_refinement 'SAINT v8.34A (Bruker, 2013)'
_computing_data_reduction 'SAINT v8.34A (Bruker, 2013)'
_computing_molecular_graphics 'Olex2 (Dolomanov et al., 2009)'
_computing_publication_material 'Olex2 (Dolomanov et al., 2009)'
_computing_structure_refinement 'ShelXL (Sheldrick, 2015)'
_computing_structure_solution 'SIR2004 (Burla et al., 2007)'
_diffrn_ambient_temperature 173
_diffrn_measured_fraction_theta_full 0.989
_diffrn_measured_fraction_theta_max 0.982
_diffrn_measurement_device_type 'Bruker APEX-II CCD'
_diffrn_measurement_method '\f and \w scans'
_diffrn_radiation_type MoK\a
_diffrn_radiation_wavelength 0.71073
_diffrn_reflns_av_R_equivalents 0.0426
_diffrn_reflns_av_unetI/netI 0.0431
_diffrn_reflns_Laue_measured_fraction_full 0.989
_diffrn_reflns_Laue_measured_fraction_max 0.982
_diffrn_reflns_limit_h_max 8
_diffrn_reflns_limit_h_min -8
_diffrn_reflns_limit_k_max 17
_diffrn_reflns_limit_k_min -17
_diffrn_reflns_limit_l_max 14
_diffrn_reflns_limit_l_min -14
_diffrn_reflns_number 7481
_diffrn_reflns_point_group_measured_fraction_full 0.989
_diffrn_reflns_point_group_measured_fraction_max 0.982
_diffrn_reflns_theta_full 25.242
_diffrn_reflns_theta_max 27.736
_diffrn_reflns_theta_min 3.062
_diffrn_standards_number 0
_exptl_absorpt_coefficient_mu 8.661
_exptl_absorpt_correction_T_max 0.7456
_exptl_absorpt_correction_T_min 0.3320
_exptl_absorpt_correction_type multi-scan
_exptl_absorpt_process_details
;
SADABS-2014/5 (Bruker,2014/5) was used for absorption correction.
wR2(int) was 0.1490 before and 0.0552 after correction.
The Ratio of minimum to maximum transmission is 0.4453.
The \l/2 correction factor is 0.00150.
;
_exptl_crystal_colour 'clear whiteish colourless'
_exptl_crystal_colour_lustre clear
_exptl_crystal_colour_modifier whiteish
_exptl_crystal_colour_primary colourless
_exptl_crystal_density_diffrn 2.885
_exptl_crystal_description block
_exptl_crystal_F_000 752
_exptl_crystal_size_max 0.24
_exptl_crystal_size_mid 0.22
_exptl_crystal_size_min 0.2
_refine_diff_density_max 1.162
_refine_diff_density_min -3.150
_refine_diff_density_rms 0.225
_refine_ls_extinction_method none
_refine_ls_goodness_of_fit_ref 1.053
_refine_ls_hydrogen_treatment mixed
_refine_ls_matrix_type full
_refine_ls_number_parameters 119
_refine_ls_number_reflns 2217
_refine_ls_number_restraints 87
_refine_ls_restrained_S_all 1.065
_refine_ls_R_factor_all 0.0481
_refine_ls_R_factor_gt 0.0414
_refine_ls_shift/su_max 0.004
_refine_ls_shift/su_mean 0.000
_refine_ls_structure_factor_coef Fsqd
_refine_ls_weighting_details 'w=1/[\s^2^(Fo^2^)+(0.0349P)^2^+8.1287P] where P=(Fo^2^+2Fc^2^)/3'
_refine_ls_weighting_scheme calc
_refine_ls_wR_factor_gt 0.0944
_refine_ls_wR_factor_ref 0.0984
_reflns_Friedel_coverage 0.000
_reflns_number_gt 1934
_reflns_number_total 2217
_reflns_threshold_expression 'I > 2\s(I)'
_cod_data_source_file c8ta08042a2.cif
_cod_data_source_block mo_20180340-kcw-01_0m
_cod_original_cell_volume 958.7(3)
_cod_database_code 7237207
_shelx_space_group_comment
;
The symmetry employed for this shelxl refinement is uniquely defined
by the following loop, which should always be used as a source of
symmetry information in preference to the above space-group names.
They are only intended as comments.
;
_olex2_refinement_description
;
1. Fixed Uiso
 At 1.2 times of:
  All C(H) groups, All N(H,H,H,H) groups
 At 1.5 times of:
  All C(H,H,H) groups
2. Uiso/Uaniso restraints and constraints
Uanis(N1) \\sim Ueq, Uanis(N1A) \\sim Ueq: with sigma of 0.005 and sigma for
terminal atoms of 0.01
3. Rigid body (RIGU) restrains
 All non-hydrogen atoms
 with sigma for 1-2 distances of 0.004 and sigma for 1-3 distances of 0.004
4. Others
 Sof(N1A)=Sof(H1AA)=Sof(H1AB)=1-FVAR(1)
 Sof(N1)=Sof(H1A)=Sof(H1B)=FVAR(1)
 Fixed Sof: C3(0.5) H3A(0.5) H3B(0.5) H3C(0.5) C2(0.5) H2A(0.5) H2B(0.5)
 H2C(0.5)
5.a Rotating group:
 N1A(H1AA,H1AB)
5.b Aromatic/amide H refined with riding coordinates:
 C1(H1), C4(H4)
5.c Idealised Me refined as rotating group:
 C3(H3A,H3B,H3C), C2(H2A,H2B,H2C)
;
_shelx_shelxl_version_number 2014/7
_olex2_submission_special_instructions 'No special instructions were received'

loop_
_space_group_symop_operation_xyz
'x, y, z'
'-x+1/2, y+1/2, -z+1/2'
'-x, -y, -z'
'x-1/2, -y-1/2, z-1/2'

loop_
_atom_site_label
_atom_site_type_symbol
_atom_site_fract_x
_atom_site_fract_y
_atom_site_fract_z
_atom_site_U_iso_or_equiv
_atom_site_adp_type
_atom_site_occupancy
_atom_site_site_symmetry_order
_atom_site_calc_flag
_atom_site_refinement_flags_posn
_atom_site_refinement_flags_adp
_atom_site_refinement_flags_occupancy
_atom_site_disorder_assembly
_atom_site_disorder_group
I2 I -0.07764(7) 0.43461(4) 0.32573(4) 0.02991(15) Uani 1 1 d . U . . .
I1 I 0.53377(7) 0.36404(4) 0.58906(6) 0.04163(17) Uani 1 1 d . U . . .
Cu1 Cu 0.24674(13) 0.50306(7) 0.49902(8) 0.0319(2) Uani 1 1 d . U . . .
N2 N 0.9845(9) 0.2212(5) 0.7003(6) 0.0378(13) Uani 1 1 d . U . . .
N4 N 0.8507(12) 0.0994(6) 0.5885(8) 0.0538(18) Uani 1 1 d . U . . .
N3 N 0.9561(12) 0.1544(6) 0.5235(7) 0.0453(15) Uani 1 1 d . U . . .
C1 C 1.0359(11) 0.2288(7) 0.5944(8) 0.0397(16) Uani 1 1 d . U . . .
H1 H 1.1183 0.2807 0.5740 0.048 Uiso 1 1 calc R . . . .
C4 C 0.8709(13) 0.1419(7) 0.6930(8) 0.0468(18) Uani 1 1 d . U . . .
H4 H 0.8114 0.1188 0.7560 0.056 Uiso 1 1 calc R . . . .
N1 N 1.069(3) 0.2998(13) 0.7889(15) 0.042(4) Uani 0.57(3) 1 d . U P A 1
C3 C 0.695(3) 0.0167(14) 0.5633(15) 0.043(3) Uani 0.5 1 d . U P . .
H3A H 0.5768 0.0357 0.4938 0.064 Uiso 0.5 1 calc GR . P . .
H3B H 0.6473 0.0046 0.6375 0.064 Uiso 0.5 1 calc GR . P . .
H3C H 0.7587 -0.0447 0.5420 0.064 Uiso 0.5 1 calc GR . P . .
C2 C 1.022(3) 0.1563(12) 0.4059(16) 0.044(4) Uani 0.5 1 d . U P . .
H2A H 1.1553 0.1215 0.4192 0.066 Uiso 0.5 1 calc GR . P . .
H2B H 1.0372 0.2262 0.3819 0.066 Uiso 0.5 1 calc GR . P . .
H2C H 0.9174 0.1225 0.3397 0.066 Uiso 0.5 1 calc GR . P . .
N1A N 0.998(3) 0.2674(17) 0.8154(16) 0.038(4) Uani 0.43(3) 1 d . U P A 2
H1AA H 0.8750 0.2805 0.8222 0.045 Uiso 0.43(3) 1 d GR . P A 2
H1AB H 1.0606 0.2281 0.8758 0.045 Uiso 0.43(3) 1 d GR . P A 2
H1A H 1.04(3) 0.348(14) 0.763(16) 0.045 Uiso 0.57(3) 1 d R . P A 1
H1B H 1.22(3) 0.273(12) 0.812(14) 0.045 Uiso 0.57(3) 1 d R . P A 1

loop_
_atom_site_aniso_label
_atom_site_aniso_U_11
_atom_site_aniso_U_22
_atom_site_aniso_U_33
_atom_site_aniso_U_23
_atom_site_aniso_U_13
_atom_site_aniso_U_12
I2 0.0261(2) 0.0406(3) 0.0228(2) -0.00413(17) 0.00620(17) -0.01295(18)
I1 0.0166(2) 0.0310(3) 0.0743(4) 0.0218(2) 0.0071(2) 0.00317(17)
Cu1 0.0276(4) 0.0316(5) 0.0344(5) 0.0016(4) 0.0048(4) -0.0010(4)
N2 0.025(3) 0.047(3) 0.036(3) 0.004(2) 0.001(2) 0.014(2)
N4 0.047(4) 0.044(4) 0.058(4) 0.020(3) -0.007(3) -0.007(3)
N3 0.048(4) 0.050(4) 0.038(3) 0.015(3) 0.014(3) 0.022(3)
C1 0.026(3) 0.046(4) 0.048(3) 0.020(3) 0.011(3) 0.007(3)
C4 0.033(4) 0.059(4) 0.046(3) 0.023(3) 0.006(3) 0.000(3)
N1 0.037(6) 0.041(6) 0.042(5) 0.002(4) 0.002(5) 0.004(5)
C3 0.046(7) 0.048(7) 0.038(7) -0.004(6) 0.018(6) -0.005(6)
C2 0.065(10) 0.026(7) 0.046(6) 0.007(5) 0.023(7) 0.005(7)
N1A 0.031(7) 0.047(7) 0.035(5) 0.007(5) 0.009(5) 0.002(6)

loop_
_atom_type_symbol
_atom_type_description
_atom_type_scat_dispersion_real
_atom_type_scat_dispersion_imag
_atom_type_scat_source
C C 0.0033 0.0016 'International Tables Vol C Tables 4.2.6.8 and 6.1.1.4'
H H 0.0000 0.0000 'International Tables Vol C Tables 4.2.6.8 and 6.1.1.4'
Cu Cu 0.3201 1.2651 'International Tables Vol C Tables 4.2.6.8 and 6.1.1.4'
I I -0.4742 1.8119 'International Tables Vol C Tables 4.2.6.8 and 6.1.1.4'
N N 0.0061 0.0033 'International Tables Vol C Tables 4.2.6.8 and 6.1.1.4'

loop_
_geom_angle_atom_site_label_1
_geom_angle_atom_site_label_2
_geom_angle_atom_site_label_3
_geom_angle
_geom_angle_site_symmetry_1
_geom_angle_site_symmetry_3
Cu1 I2 Cu1 77.44(3) 3_566 .
Cu1 I1 Cu1 79.23(3) 3_666 .
I2 Cu1 I2 102.56(3) 3_566 .
I2 Cu1 I1 117.21(4) 3_566 3_666
I2 Cu1 I1 110.40(4) 3_566 .
I2 Cu1 I1 112.65(4) . 3_666
I2 Cu1 I1 113.74(4) . .
I1 Cu1 I1 100.77(3) 3_666 .
C1 N2 N1 114.1(11) . .
C1 N2 N1A 144.8(13) . .
C4 N2 C1 107.3(7) . .
C4 N2 N1 138.6(11) . .
C4 N2 N1A 107.8(13) . .
N3 N4 C3 137.4(10) . .
C4 N4 N3 108.1(8) . .
C4 N4 C3 113.4(9) . .
N4 N3 C2 143.2(10) . .
C1 N3 N4 105.9(7) . .
C1 N3 C2 110.8(9) . .
N2 C1 H1 125.5 . .
N3 C1 N2 109.0(7) . .
N3 C1 H1 125.5 . .
N2 C4 H4 125.2 . .
N4 C4 N2 109.7(8) . .
N4 C4 H4 125.2 . .
N2 N1 H1A 112(10) . .
N2 N1 H1B 96(9) . .
H1A N1 H1B 120(10) . .
N4 C3 H3A 109.5 . .
N4 C3 H3B 109.5 . .
N4 C3 H3C 109.5 . .
H3A C3 H3B 109.5 . .
H3A C3 H3C 109.5 . .
H3B C3 H3C 109.5 . .
N3 C2 H2A 109.5 . .
N3 C2 H2B 109.5 . .
N3 C2 H2C 109.5 . .
H2A C2 H2B 109.5 . .
H2A C2 H2C 109.5 . .
H2B C2 H2C 109.5 . .
N2 N1A H1AA 110.0 . .
N2 N1A H1AB 110.2 . .
H1AA N1A H1AB 108.9 . .

loop_
_geom_bond_atom_site_label_1
_geom_bond_atom_site_label_2
_geom_bond_distance
_geom_bond_site_symmetry_2
I2 Cu1 2.6483(11) 3_566
I2 Cu1 2.6488(10) .
I1 Cu1 2.6609(11) .
I1 Cu1 2.6542(11) 3_666
Cu1 I2 2.6483(11) 3_566
Cu1 I1 2.6542(11) 3_666
N2 C1 1.323(10) .
N2 C4 1.290(11) .
N2 N1 1.445(16) .
N2 N1A 1.406(18) .
N4 N3 1.357(11) .
N4 C4 1.270(13) .
N4 C3 1.489(19) .
N3 C1 1.290(12) .
N3 C2 1.496(17) .
C1 H1 0.9500 .
C4 H4 0.9500 .
N1 H1A 0.71(18) .
N1 H1B 1.05(17) .
C3 H3A 0.9800 .
C3 H3B 0.9800 .
C3 H3C 0.9800 .
C2 H2A 0.9800 .
C2 H2B 0.9800 .
C2 H2C 0.9800 .
N1A H1AA 0.8657 .
N1A H1AB 0.8660 .
